data_2103751
loop_
_publ_author_name
'Yasui, Masanori'
'Ishikawa, Yoshimitsu'
'Ishida, Takayuki'
'Nogami, Takashi'
'Iwasaki, Fujiko'

_publ_section_title
;
 Bis(hfac)-copper(II) complexes bridged by pyrimidines showing magnetic
 interactions
;
_journal_issue 6
_journal_name_full 'Acta Crystallographica Section B'
_journal_page_first 772
_journal_page_last 779
_journal_paper_doi 10.1107/S0108768101013568
_journal_volume 57
_journal_year 2001
_chemical_formula_moiety 'Cu, 2(C5 H1 F6 O2), C4 H4 N2'
_chemical_formula_sum 'C14 H6 Cu F12 N2 O4'
_chemical_formula_weight 557.75
_chemical_name_common
;
bis(1,1,1,5,5,5-hexafluoropentane-2,4-dionato)-bispyrimidinecopper(II)
;
_chemical_name_systematic
;
catena-bis(1,1,1,5,5,5-hexafluoropentane-2,4-dionato)[m-pyrimidine-N1:N3]
copper(II)
;
_space_group_IT_number 110
_symmetry_cell_setting tetragonal
_symmetry_space_group_name_Hall 'I 4bw -2c'
_symmetry_space_group_name_H-M 'I 41 c d'
_cell_angle_alpha 90.00
_cell_angle_beta 90.00
_cell_angle_gamma 90.00
_cell_formula_units_Z 16
_cell_length_a 18.3757(17)
_cell_length_b 18.3757
_cell_length_c 22.137(3)
_cell_measurement_reflns_used 25
_cell_measurement_temperature 120
_cell_measurement_theta_max 17.4
_cell_measurement_theta_min 13.2
_cell_volume 7474.9(12)
_computing_cell_refinement 'AFC Control Software (Rigaku, 1994)'
_computing_data_collection 'AFC Control Software (Rigaku, 1994)'
_computing_data_reduction 'teXsan, (Molecular Science Corporation, 1992)'
_computing_molecular_graphics 'ORTEPII (Johnson, 1972)'
_computing_publication_material 'SHELXL-97 (Sheldrick, 1997)'
_computing_structure_refinement 'SHELXL-97 (Sheldrick, 1997)'
_computing_structure_solution 'SIR92 (Altomare et al. 1994)'
_diffrn_ambient_temperature 120
_diffrn_measured_fraction_theta_full .511
_diffrn_measured_fraction_theta_max .511
_diffrn_measurement_device_type 'Rigaku AFC7R'
_diffrn_measurement_method \w-2\q
_diffrn_radiation_monochromator graphite
_diffrn_radiation_type MoK\a
_diffrn_radiation_wavelength .71073
_diffrn_reflns_av_R_equivalents .0294
_diffrn_reflns_av_sigmaI/netI .0335
_diffrn_reflns_limit_h_max 23
_diffrn_reflns_limit_h_min 0
_diffrn_reflns_limit_k_max 23
_diffrn_reflns_limit_k_min 0
_diffrn_reflns_limit_l_max 28
_diffrn_reflns_limit_l_min 0
_diffrn_reflns_number 4317
_diffrn_reflns_theta_full 27.49
_diffrn_reflns_theta_max 27.49
_diffrn_reflns_theta_min 2.42
_diffrn_standards_decay_% .93
_diffrn_standards_interval_count 150
_diffrn_standards_number 3
_exptl_absorpt_coefficient_mu 1.312
_exptl_absorpt_correction_T_max .753
_exptl_absorpt_correction_T_min .724
_exptl_absorpt_correction_type numerical
_exptl_absorpt_process_details '(Coppens, et al. 1965)'
_exptl_crystal_colour green
_exptl_crystal_density_diffrn 1.982
_exptl_crystal_density_meas ?
_exptl_crystal_density_method .
_exptl_crystal_description pillar
_exptl_crystal_F_000 4368
_exptl_crystal_size_max .330
_exptl_crystal_size_mid .250
_exptl_crystal_size_min .250
_refine_diff_density_max .595
_refine_diff_density_min -.360
_refine_ls_abs_structure_details 'Flack H D (1983), Acta Cryst. A39, 876-881'
_refine_ls_abs_structure_Flack .012(18)
_refine_ls_extinction_method none
_refine_ls_goodness_of_fit_ref 1.055
_refine_ls_hydrogen_treatment refall
_refine_ls_matrix_type full
_refine_ls_number_parameters 322
_refine_ls_number_reflns 2210
_refine_ls_number_restraints 1
_refine_ls_restrained_S_all 1.055
_refine_ls_R_factor_all .0342
_refine_ls_R_factor_gt .0296
_refine_ls_shift/su_max .003
_refine_ls_shift/su_mean .000
_refine_ls_structure_factor_coef Fsqd
_refine_ls_weighting_details 'w=1/[\s^2^(Fo^2^)+(0.0433P)^2^+8.5189P] where P=(Fo^2^+2Fc^2^)/3'
_refine_ls_weighting_scheme calc
_refine_ls_wR_factor_ref .0827
_reflns_number_gt 2008
_reflns_number_total 2210
_reflns_threshold_expression >2sigma(I)
_cod_data_source_file oa0036.cif
_cod_data_source_block 1b
_cod_original_sg_symbol_H-M 'I 41 c d     '
_cod_original_formula_sum 'C14 H6 Cu F12 N2 O4 '
_cod_database_code 2103751
_cod_database_fobs_code 2103751

loop_
_symmetry_equiv_pos_as_xyz
'x, y, z'
'-x, y, z+1/2'
'y, -x+1/2, z+1/4'
'y, x+1/2, z+3/4'
'-x, -y, z'
'x, -y, z+1/2'
'-y, x+1/2, z+1/4'
'-y, -x+1/2, z+3/4'
'x+1/2, y+1/2, z+1/2'
'-x+1/2, y+1/2, z+1'
'y+1/2, -x+1, z+3/4'
'y+1/2, x+1, z+5/4'
'-x+1/2, -y+1/2, z+1/2'
'x+1/2, -y+1/2, z+1'
'-y+1/2, x+1, z+3/4'
'-y+1/2, -x+1, z+5/4'

loop_
_atom_site_label
_atom_site_fract_x
_atom_site_fract_y
_atom_site_fract_z
_atom_site_U_iso_or_equiv
_atom_site_adp_type
_atom_site_calc_flag
_atom_site_occupancy
_atom_site_type_symbol
Cu .16515(2) .24964(3) .00156(3) .01554(12) Uani d 1 Cu
O1 .16737(16) .35086(16) .02827(14) .0179(6) Uani d 1 O
O2 .07080(17) .28536(16) -.06342(14) .0233(6) Uani d 1 O
O3 .08203(15) .22797(16) .05622(14) .0207(6) Uani d 1 O
O4 .16951(17) .14794(17) -.02323(13) .0185(6) Uani d 1 O
N1 .2384(2) .27075(19) -.06480(15) .0167(7) Uani d 1 N
N2 .2712(2) .24742(18) -.16681(15) .0177(7) Uani d 1 N
C1 .1175(2) .3989(2) .02275(18) .0159(8) Uani d 1 C
C2 .0550(2) .3983(2) -.0113(2) .0205(9) Uani d 1 C
C3 .0370(2) .3419(2) -.0520(2) .0197(8) Uani d 1 C
C4 .1347(2) .4673(2) .0593(2) .0229(9) Uani d 1 C
C5 -.0364(3) .3515(3) -.0849(2) .0310(10) Uani d 1 C
C6 .0418(2) .1733(2) .0500(2) .0180(8) Uani d 1 C
C7 .0547(2) .1110(2) .0156(2) .0206(8) Uani d 1 C
C8 .1184(2) .1031(2) -.01714(18) .0175(8) Uani d 1 C
C9 -.0292(3) .1774(3) .0860(3) .0338(11) Uani d 1 C
C10 .1327(2) .0300(2) -.0492(2) .0231(9) Uani d 1 C
C11 .2289(2) .2390(2) -.1187(2) .0199(8) Uani d 1 C
C12 .3282(2) .2937(2) -.1608(2) .0211(8) Uani d 1 C
C13 .3417(2) .3291(2) -.1073(2) .0249(9) Uani d 1 C
C14 .2946(2) .3168(2) -.0594(2) .0216(8) Uani d 1 C
F1 .1895(2) .5031(2) .03502(19) .0666(12) Uani d 1 F
F2 .07887(19) .5128(2) .0643(2) .0630(13) Uani d 1 F
F3 .1539(2) .45232(18) .11532(15) .0438(8) Uani d 1 F
F4 -.0513(2) .42101(17) -.09664(18) .0622(12) Uani d 1 F
F5 -.09090(17) .3267(3) -.05084(18) .0642(11) Uani d 1 F
F6 -.0383(2) .31640(19) -.13656(16) .0484(9) Uani d 1 F
F7 -.06923(19) .2327(3) .0655(2) .0749(14) Uani d 1 F
F8 -.01904(19) .1885(2) .14359(15) .0524(9) Uani d 1 F
F9 -.06951(18) .1175(2) .0812(2) .0678(13) Uani d 1 F
F10 .1571(2) .04061(19) -.10498(16) .0514(10) Uani d 1 F
F11 .1806(3) -.0083(2) -.02059(17) .0669(12) Uani d 1 F
F12 .07328(19) -.0106(2) -.0541(2) .0627(13) Uani d 1 F
H2 .025(2) .439(2) -.013(2) .017(11) Uiso d 1 H
H7 .019(3) .077(3) .004(3) .032(14) Uiso d 1 H
H11 .187(3) .206(3) -.120(3) .036(14) Uiso d 1 H
H12 .354(2) .300(3) -.197(2) .018(11) Uiso d 1 H
H13 .382(2) .363(2) -.107(2) .018(11) Uiso d 1 H
H14 .305(3) .343(3) -.020(2) .022(12) Uiso d 1 H

loop_
_atom_site_aniso_label
_atom_site_aniso_U_11
_atom_site_aniso_U_22
_atom_site_aniso_U_33
_atom_site_aniso_U_12
_atom_site_aniso_U_13
_atom_site_aniso_U_23
Cu .01830(19) .01400(18) .01433(19) -.0001(2) .0014(2) -.00309(13)
O1 .0205(15) .0140(13) .0194(14) .0026(11) -.0017(12) -.0022(12)
O2 .0297(15) .0175(14) .0228(14) .0035(11) -.0080(13) -.0067(12)
O3 .0209(14) .0219(14) .0192(14) .0009(10) .0040(11) -.0032(12)
O4 .0207(15) .0172(14) .0178(14) -.0015(11) .0042(11) -.0044(12)
N1 .0220(16) .0143(16) .0139(15) -.0014(12) .0001(13) -.0032(12)
N2 .0193(17) .0165(16) .0172(16) -.0018(12) .0008(13) -.0005(12)
C1 .0189(19) .0149(18) .0140(18) .0020(15) -.0006(15) -.0035(14)
C2 .025(2) .0173(18) .019(2) .0031(16) -.0064(16) -.0054(16)
C3 .021(2) .0205(19) .0172(19) -.0012(15) -.0033(16) .0014(16)
C4 .027(2) .019(2) .023(2) .0017(17) -.0072(17) -.0041(17)
C5 .032(2) .031(2) .030(2) .007(2) -.0157(19) -.011(2)
C6 .0188(19) .0223(18) .0130(16) .0030(15) .0010(15) -.0013(15)
C7 .0199(19) .0198(19) .022(2) -.0037(16) .0023(15) -.0001(16)
C8 .022(2) .0160(18) .0144(19) .0011(16) -.0002(16) .0002(15)
C9 .026(2) .033(2) .042(3) -.0018(18) .014(2) -.009(2)
C10 .026(2) .018(2) .026(2) -.0039(17) .0070(18) -.0053(17)
C11 .020(2) .0217(19) .0182(17) -.0050(14) .0027(17) -.0022(16)
C12 .0162(18) .0224(19) .0246(19) -.0005(14) .0037(15) .0018(17)
C13 .020(2) .0222(19) .032(3) -.0042(15) .0019(16) -.0039(17)
C14 .024(2) .0184(18) .0229(19) -.0035(15) .0012(17) -.0048(16)
F1 .079(3) .051(2) .069(3) -.044(2) .029(2) -.028(2)
F2 .0558(19) .051(2) .082(3) .0356(18) -.042(2) -.047(2)
F3 .072(2) .0322(16) .0267(15) .0019(15) -.0186(16) -.0113(13)
F4 .076(3) .0332(16) .077(3) .0167(15) -.057(2) -.0132(16)
F5 .0256(15) .109(3) .058(2) -.0120(18) -.0058(15) .003(2)
F6 .056(2) .0519(18) .0368(17) .0123(16) -.0278(15) -.0176(15)
F7 .0391(18) .095(3) .090(3) .042(2) .030(2) .033(3)
F8 .064(2) .062(2) .0307(16) -.0132(18) .0285(16) -.0121(16)
F9 .0423(18) .071(3) .090(3) -.0319(17) .040(2) -.044(2)
F10 .086(3) .0339(17) .0338(17) -.0050(17) .0308(18) -.0107(14)
F11 .107(3) .0382(19) .056(2) .042(2) -.024(2) -.0143(18)
F12 .0513(19) .040(2) .097(3) -.0254(16) .040(2) -.039(2)

loop_
_atom_type_symbol
_atom_type_description
_atom_type_scat_dispersion_real
_atom_type_scat_dispersion_imag
_atom_type_scat_source
C C .0033 .0016 'International Tables Vol C Tables 4.2.6.8 and 6.1.1.4'
H H .0000 .0000 'International Tables Vol C Tables 4.2.6.8 and 6.1.1.4'
Cu Cu .3201 1.2651 'International Tables Vol C Tables 4.2.6.8 and 6.1.1.4'
F F .0171 .0103 'International Tables Vol C Tables 4.2.6.8 and 6.1.1.4'
N N .0061 .0033 'International Tables Vol C Tables 4.2.6.8 and 6.1.1.4'
O O .0106 .0060 'International Tables Vol C Tables 4.2.6.8 and 6.1.1.4'

loop_
_geom_angle_atom_site_label_1
_geom_angle_atom_site_label_2
_geom_angle_atom_site_label_3
_geom_angle_site_symmetry_1
_geom_angle_site_symmetry_3
_geom_angle
_geom_angle_publ_flag
O1 Cu O2 . . 86.25(12) yes
O1 Cu O3 . . 91.29(12) yes
O1 Cu O4 . . 176.22(11) yes
O1 Cu N1 . . 91.33(13) yes
O1 Cu N2 . 3 84.84(13) yes
O2 Cu O4 . . 97.24(12) yes
O2 Cu O3 . . 82.04(11) yes
O2 Cu N1 . . 89.58(13) yes
O2 Cu N2 . 3 167.66(12) yes
O3 Cu O4 . . 90.62(13) yes
O3 Cu N1 . . 171.04(14) yes
O3 Cu N2 . 3 89.63(12) yes
O4 Cu N1 . . 87.27(13) yes
O4 Cu N2 . 3 91.92(13) yes
N1 Cu N2 . 3 99.14(11) yes
Cu O1 C1 . . 127.8(3) no
Cu O2 C3 . . 118.7(3) no
Cu O3 C6 . . 123.0(3) no
Cu O4 C8 . . 124.6(3) no
Cu N1 C11 . . 118.4(3) no
Cu N1 C14 . . 124.5(3) no
C11 N1 C14 . . 117.0(4) no
Cu N2 C11 15_544 . 116.1(3) no
Cu N2 C12 15_544 . 126.5(3) no
C11 N2 C12 . . 116.5(4) no
O1 C1 C2 . . 130.3(4) no
O1 C1 C4 . . 111.6(4) no
C2 C1 C4 . . 118.0(4) no
C1 C2 C3 . . 123.5(4) no
O2 C3 C2 . . 129.0(4) no
O2 C3 C5 . . 116.0(4) no
C2 C3 C5 . . 115.0(4) no
C1 C4 F1 . . 110.7(4) no
C1 C4 F2 . . 113.7(4) no
C1 C4 F3 . . 112.4(4) no
F1 C4 F2 . . 108.1(4) no
F1 C4 F3 . . 106.4(4) no
F2 C4 F3 . . 105.0(4) no
C3 C5 F4 . . 112.5(4) no
C3 C5 F5 . . 110.5(4) no
C3 C5 F6 . . 112.3(4) no
F4 C5 F5 . . 106.5(5) no
F4 C5 F6 . . 107.1(4) no
F5 C5 F6 . . 107.7(4) no
O3 C6 C7 . . 128.1(4) no
O3 C6 C9 . . 113.9(4) no
C7 C6 C9 . . 118.0(4) no
C6 C7 C6 . . 121.1(4) no
O4 C8 C7 . . 128.2(4) no
O4 C8 C10 . . 113.3(4) no
C7 C8 C10 . . 118.5(4) no
F7 C9 F8 . . 107.1(5) no
F7 C9 F9 . . 107.2(5) no
F8 C9 F9 . . 106.7(5) no
C6 C9 F7 . . 109.3(4) no
C6 C9 F8 . . 113.2(4) no
C6 C9 F9 . . 113.0(4) no
C8 C10 F10 . . 111.0(4) no
C8 C10 F11 . . 111.4(4) no
C8 C10 F12 . . 112.8(4) no
F10 C10 F11 . . 107.7(4) no
F10 C10 F12 . . 106.5(4) no
F11 C10 F12 . . 107.1(5) no
N2 C11 N1 . . 126.0(3) no
N2 C12 C13 . . 121.4(4) no
C12 C13 C14 . . 118.0(4) no
N1 C14 C13 . . 121.0(4) no
C1 C2 H2 . . 120(3) no
C3 C2 H2 . . 116(3) no
C8 C7 H7 . . 112(3) no
C6 C7 H7 . . 125(3) no
N2 C11 H11 . . 120(4) no
N1 C11 H11 . . 114(4) no
N2 C12 H12 . . 113(3) no
C13 C12 H12 . . 126(3) no
C12 C13 H13 . . 117(3) no
C14 C13 H13 . . 125(3) no
N1 C14 H14 . . 121(3) no
C13 C14 H14 . . 118(3) no

loop_
_geom_bond_atom_site_label_1
_geom_bond_atom_site_label_2
_geom_bond_site_symmetry_2
_geom_bond_distance
_geom_bond_publ_flag
Cu O1 . 1.952(3) yes
Cu O2 . 2.346(3) yes
Cu O3 . 1.989(3) yes
Cu O4 . 1.949(3) yes
Cu N1 . 2.029(4) yes
Cu N2 3 2.387(3) yes
O1 C1 . 1.278(5) no
O2 C3 . 1.237(5) no
O3 C6 . 1.255(5) no
O4 C8 . 1.256(6) no
N1 C11 . 1.339(6) no
N1 C14 . 1.341(5) no
N2 C11 . 1.327(6) no
N2 C12 . 1.357(5) no
N2 Cu 15_544 2.387(3) no
C1 C2 . 1.373(6) no
C1 C4 . 1.529(6) no
C2 C3 . 1.411(6) no
C3 C5 . 1.542(6) no
C4 F1 . 1.318(6) no
C4 F2 . 1.328(5) no
C4 F3 . 1.319(6) no
C5 F4 . 1.332(6) no
C5 F5 . 1.334(7) no
C5 F6 . 1.314(6) no
C6 C7 . 1.394(6) no
C6 C9 . 1.532(6) no
C7 C8 . 1.384(6) no
C8 C10 . 1.540(6) no
C9 F7 . 1.334(6) no
C9 F8 . 1.305(7) no
C9 F9 . 1.330(6) no
C10 F10 . 1.329(6) no
C10 F11 . 1.292(6) no
C10 F12 . 1.327(5) no
C12 C13 . 1.373(6) no
C13 C14 . 1.388(6) no
C2 H2 . .93(4) no
C7 H7 . .93(5) no
C11 H11 . .98(5) no
C12 H12 . .95(5) no
C13 H13 . .97(4) no
C14 H14 . 1.01(5) no
